data_2013136
loop_
_publ_author_name
'Kim, Yong-Kyu'
'Kim, Bun-Joo'
'Kang, Sung Kwon'
'Choi, Sung-Nak'
'Lee, Yong-Min'

_publ_section_title
Bis(azido-\k<i>N</i>)[(6<i>R</i>,7<i>S</i>,8<i>S</i>,14<i>S</i>)-(--)-sparteine-\k^2^<i>N</i>,<i>N</i>']copper(II)
_journal_issue 2
_journal_name_full 'Acta Crystallographica Section C'
_journal_page_first m64
_journal_page_last m66
_journal_paper_doi 10.1107/S0108270103000684
_journal_volume 59
_journal_year 2003
_chemical_formula_iupac '[Cu (N3)2 (C15 H26 N2)]'
_chemical_formula_moiety 'C15 H26 Cu N8'
_chemical_formula_sum 'C15 H26 Cu N8'
_chemical_formula_weight 381.98
_chemical_name_common '(-)-sparteine copper(II) diazide'
_chemical_name_systematic ' (diazido-N)[(-)-sparteine-N,N']copper(II)'
_space_group_IT_number 19
_symmetry_cell_setting orthorhombic
_symmetry_space_group_name_Hall 'P 2ac 2ab'
_symmetry_space_group_name_H-M 'P 21 21 21'
_atom_sites_solution_hydrogens geom
_atom_sites_solution_primary direct
_atom_sites_solution_secondary difmap
_audit_creation_method SHELXL-97
_cell_angle_alpha 90.00
_cell_angle_beta 90.00
_cell_angle_gamma 90.00
_cell_formula_units_Z 4
_cell_length_a 8.2870(9)
_cell_length_b 14.061(3)
_cell_length_c 14.9685(15)
_cell_measurement_reflns_used 40
_cell_measurement_temperature 296(2)
_cell_measurement_theta_max 12.57
_cell_measurement_theta_min 5.01
_cell_volume 1744.2(5)
_computing_cell_refinement XSCANS
_computing_data_collection 'XSCANS (Siemens, 1996)'
_computing_data_reduction 'SHELXTL (bruker, 1997)'
_computing_molecular_graphics 'ORTEP-3 for Windows (Farrugia, 1997)'
_computing_publication_material 'WinGX (Farrugia, 1999)'
_computing_structure_refinement 'SHELXL97 (Sheldrick, 1997)'
_computing_structure_solution 'SHELXS97 (Sheldrick, 1997)'
_diffrn_ambient_temperature 296(2)
_diffrn_measured_fraction_theta_full 0.999
_diffrn_measured_fraction_theta_max 0.999
_diffrn_measurement_device_type 'Bruker P4'
_diffrn_measurement_method '2\q/\w scans'
_diffrn_radiation_monochromator graphite
_diffrn_radiation_source 'fine-focus sealed tube'
_diffrn_radiation_type MoK\a
_diffrn_radiation_wavelength 0.71073
_diffrn_reflns_av_R_equivalents 0.0399
_diffrn_reflns_av_sigmaI/netI 0.0882
_diffrn_reflns_limit_h_max 10
_diffrn_reflns_limit_h_min -1
_diffrn_reflns_limit_k_max 18
_diffrn_reflns_limit_k_min -1
_diffrn_reflns_limit_l_max 19
_diffrn_reflns_limit_l_min -19
_diffrn_reflns_number 5383
_diffrn_reflns_theta_full 27.53
_diffrn_reflns_theta_max 27.53
_diffrn_reflns_theta_min 1.99
_diffrn_standards_decay_% 1
_diffrn_standards_interval_count 97
_diffrn_standards_number 3
_exptl_absorpt_coefficient_mu 1.267
_exptl_absorpt_correction_T_max 0.9376
_exptl_absorpt_correction_T_min 0.8819
_exptl_absorpt_correction_type '\y scan'
_exptl_absorpt_process_details '(North et al., 1968)'
_exptl_crystal_colour 'dark brown'
_exptl_crystal_density_diffrn 1.455
_exptl_crystal_density_method 'not measured'
_exptl_crystal_description irregular
_exptl_crystal_F_000 804
_exptl_crystal_size_max 0.44
_exptl_crystal_size_mid 0.42
_exptl_crystal_size_min 0.32
_refine_diff_density_max 0.898
_refine_diff_density_min -0.524
_refine_ls_abs_structure_details 'Flack (1983), 1712 Friedel pairs'
_refine_ls_abs_structure_Flack -0.06(3)
_refine_ls_extinction_coef 0.0055(12)
_refine_ls_extinction_expression Fc^*^=kFc[1+0.001xFc^2^\l^3^/sin(2\q)]^-1/4^
_refine_ls_extinction_method SHELXL
_refine_ls_goodness_of_fit_ref 1.064
_refine_ls_hydrogen_treatment constr
_refine_ls_matrix_type full
_refine_ls_number_parameters 218
_refine_ls_number_reflns 4004
_refine_ls_number_restraints 0
_refine_ls_restrained_S_all 1.064
_refine_ls_R_factor_all 0.1211
_refine_ls_R_factor_gt 0.0587
_refine_ls_shift/su_max 0.000
_refine_ls_shift/su_mean 0.000
_refine_ls_structure_factor_coef Fsqd
_refine_ls_weighting_details 'calc w = 1/[\s^2^(Fo^2^)+(0.0588P)^2^+0.8943P] where P = (Fo^2^+2Fc^2^)/3'
_refine_ls_weighting_scheme calc
_refine_ls_wR_factor_gt 0.1230
_refine_ls_wR_factor_ref 0.1710
_reflns_number_gt 2061
_reflns_number_total 4004
_reflns_threshold_expression >2\s(I)
_cod_data_source_file fg1677.cif
_cod_data_source_block I
_cod_depositor_comments
;
The following automatic conversions were performed:
'_symmetry_cell_setting' value 'Orthorhombic' changed to 'orthorhombic'
according to '/home/saulius/struct/CIF-dictionaries/cif_core.dic'
dictionary named 'cif_core.dic' version 2.4.1 from 2010-06-29.

Automatic conversion script
Id: cif_fix_enum 1527 2010-12-29 10:47:43Z saulius 

The following automatic conversions were performed:

'_symmetry_cell_setting' value 'Orthorhombic' changed to
'orthorhombic' according to
/home/saulius/struct/CIF-dictionaries/cif_core.dic dictionary named
'cif_core.dic' version 2.4.1 from 2010-06-29.

Automatic conversion script
Id: cif_fix_values 1715 2011-07-08 13:25:40Z adriana 
;
_cod_database_code 2013136
_cod_database_fobs_code 2013136

loop_
_symmetry_equiv_pos_as_xyz
'x, y, z'
'-x+1/2, -y, z+1/2'
'-x, y+1/2, -z+1/2'
'x+1/2, -y+1/2, -z'

loop_
_atom_site_label
_atom_site_fract_x
_atom_site_fract_y
_atom_site_fract_z
_atom_site_U_iso_or_equiv
_atom_site_adp_type
_atom_site_calc_flag
_atom_site_refinement_flags
_atom_site_occupancy
_atom_site_disorder_assembly
_atom_site_disorder_group
_atom_site_type_symbol
Cu 0.40214(10) 0.39560(6) 0.68303(5) 0.0493(3) Uani d . 1 . . Cu
N1 0.1687(7) 0.3582(4) 0.6933(4) 0.0582(16) Uani d . 1 . . N
C2 0.1499(10) 0.2837(7) 0.7643(6) 0.077(3) Uani d . 1 . . C
H2A 0.0369 0.2667 0.7698 0.093 Uiso calc R 1 . . H
H2B 0.1854 0.3092 0.8212 0.093 Uiso calc R 1 . . H
C3 0.2479(12) 0.1953(7) 0.7419(6) 0.084(3) Uani d . 1 . . C
H3A 0.3618 0.2112 0.7406 0.101 Uiso calc R 1 . . H
H3B 0.2316 0.1476 0.7878 0.101 Uiso calc R 1 . . H
C4 0.1977(15) 0.1553(7) 0.6518(6) 0.101(3) Uani d . 1 . . C
H4A 0.0876 0.1321 0.6550 0.121 Uiso calc R 1 . . H
H4B 0.2672 0.1024 0.6359 0.121 Uiso calc R 1 . . H
C5 0.2103(13) 0.2330(6) 0.5812(6) 0.087(3) Uani d . 1 . . C
H5A 0.3222 0.2518 0.5747 0.105 Uiso calc R 1 . . H
H5B 0.1738 0.2081 0.5242 0.105 Uiso calc R 1 . . H
C6 0.1104(12) 0.3189(6) 0.6057(5) 0.069(2) Uani d . 1 . . C
H6 -0.0007 0.2970 0.6147 0.082 Uiso calc R 1 . . H
C7 0.1059(9) 0.3948(6) 0.5338(5) 0.068(2) Uani d . 1 . . C
H7 0.0583 0.3661 0.4803 0.082 Uiso calc R 1 . . H
C8 0.0746(11) 0.5180(6) 0.6470(6) 0.074(2) Uani d . 1 . . C
H8 0.0057 0.5702 0.6675 0.089 Uiso calc R 1 . . H
N9 0.3465(6) 0.4869(4) 0.5830(3) 0.0461(14) Uani d . 1 . . N
C10 0.5026(9) 0.5312(5) 0.5553(5) 0.059(2) Uani d . 1 . . C
H10A 0.5652 0.4841 0.5232 0.071 Uiso calc R 1 . . H
H10B 0.5625 0.5480 0.6086 0.071 Uiso calc R 1 . . H
C11 0.4881(11) 0.6180(6) 0.4978(6) 0.075(2) Uani d . 1 . . C
H11A 0.4394 0.6010 0.4411 0.090 Uiso calc R 1 . . H
H11B 0.5946 0.6437 0.4860 0.090 Uiso calc R 1 . . H
C12 0.3853(12) 0.6927(6) 0.5438(5) 0.074(2) Uani d . 1 . . C
H12A 0.4402 0.7153 0.5970 0.088 Uiso calc R 1 . . H
H12B 0.3696 0.7464 0.5041 0.088 Uiso calc R 1 . . H
C13 0.2251(12) 0.6517(6) 0.5690(6) 0.075(2) Uani d . 1 . . C
H13A 0.1649 0.6377 0.5151 0.090 Uiso calc R 1 . . H
H13B 0.1648 0.6988 0.6027 0.090 Uiso calc R 1 . . H
C14 0.2391(10) 0.5613(5) 0.6247(5) 0.057(2) Uani d . 1 . . C
H14 0.2890 0.5794 0.6815 0.068 Uiso calc R 1 . . H
C15 0.0760(11) 0.4447(7) 0.7207(6) 0.077(3) Uani d . 1 . . C
H15A 0.1246 0.4719 0.7738 0.093 Uiso calc R 1 . . H
H15B -0.0340 0.4268 0.7351 0.093 Uiso calc R 1 . . H
C16 0.2685(10) 0.4365(5) 0.5071(5) 0.0565(19) Uani d . 1 . . C
H16A 0.3388 0.3857 0.4867 0.068 Uiso calc R 1 . . H
H16B 0.2535 0.4805 0.4579 0.068 Uiso calc R 1 . . H
C17 -0.0058(11) 0.4764(8) 0.5634(7) 0.092(3) Uani d . 1 . . C
H17A -0.0144 0.5242 0.5169 0.110 Uiso calc R 1 . . H
H17B -0.1128 0.4527 0.5771 0.110 Uiso calc R 1 . . H
N18 0.4472(8) 0.4002(6) 0.8101(4) 0.0748(18) Uani d . 1 . . N
N19 0.5818(9) 0.4085(5) 0.8335(4) 0.0695(18) Uani d . 1 . . N
N20 0.7068(12) 0.4112(7) 0.8642(6) 0.117(3) Uani d . 1 . . N
N21 0.6048(9) 0.3481(5) 0.6371(4) 0.0694(18) Uani d . 1 . . N
N22 0.6664(7) 0.2785(5) 0.6687(4) 0.0621(17) Uani d . 1 . . N
N23 0.7313(10) 0.2115(6) 0.6922(6) 0.095(3) Uani d . 1 . . N

loop_
_atom_site_aniso_label
_atom_site_aniso_U_11
_atom_site_aniso_U_22
_atom_site_aniso_U_33
_atom_site_aniso_U_12
_atom_site_aniso_U_13
_atom_site_aniso_U_23
Cu 0.0417(4) 0.0607(5) 0.0454(4) 0.0009(5) 0.0009(4) 0.0030(4)
N1 0.043(3) 0.072(4) 0.060(4) -0.001(3) 0.008(3) 0.013(3)
C2 0.057(5) 0.096(7) 0.078(5) -0.011(5) 0.010(4) 0.027(5)
C3 0.073(6) 0.076(6) 0.103(7) -0.013(6) 0.007(6) 0.035(6)
C4 0.129(10) 0.066(6) 0.107(7) -0.027(7) -0.010(7) 0.000(5)
C5 0.101(7) 0.070(6) 0.091(6) -0.022(6) -0.005(6) -0.002(5)
C6 0.059(5) 0.077(5) 0.069(5) -0.021(5) -0.007(5) 0.002(4)
C7 0.057(4) 0.082(5) 0.066(4) -0.016(6) -0.020(4) 0.006(5)
C8 0.061(6) 0.075(5) 0.086(6) 0.022(5) 0.028(5) 0.007(5)
N9 0.044(3) 0.048(3) 0.046(3) 0.003(3) 0.001(3) -0.003(3)
C10 0.049(4) 0.054(4) 0.073(5) -0.003(4) 0.003(4) 0.008(4)
C11 0.078(6) 0.060(5) 0.086(6) 0.004(5) 0.019(5) 0.019(5)
C12 0.088(6) 0.056(4) 0.076(5) -0.001(5) -0.009(6) 0.012(4)
C13 0.093(7) 0.056(5) 0.076(5) 0.020(5) 0.019(5) 0.012(4)
C14 0.068(6) 0.050(4) 0.052(4) 0.015(4) 0.006(4) -0.005(4)
C15 0.060(5) 0.096(6) 0.075(5) 0.014(5) 0.033(5) 0.011(5)
C16 0.059(5) 0.063(5) 0.048(4) 0.002(4) -0.006(4) -0.007(4)
C17 0.044(5) 0.112(8) 0.119(8) 0.006(6) -0.008(5) 0.032(7)
N18 0.056(4) 0.113(5) 0.055(3) 0.001(4) -0.006(3) 0.007(5)
N19 0.074(5) 0.067(4) 0.068(4) -0.019(4) -0.021(4) 0.007(3)
N20 0.118(7) 0.107(7) 0.128(7) -0.041(7) -0.062(6) 0.034(6)
N21 0.063(4) 0.075(4) 0.070(4) 0.021(4) 0.019(4) 0.017(4)
N22 0.048(3) 0.067(4) 0.071(4) 0.002(3) 0.006(3) 0.016(4)
N23 0.092(6) 0.080(5) 0.115(6) 0.017(5) -0.006(6) 0.030(5)

loop_
_atom_type_symbol
_atom_type_description
_atom_type_scat_dispersion_real
_atom_type_scat_dispersion_imag
_atom_type_scat_source
C C 0.0033 0.0016 'International Tables Vol C Tables 4.2.6.8 and 6.1.1.4'
H H 0.0000 0.0000 'International Tables Vol C Tables 4.2.6.8 and 6.1.1.4'
N N 0.0061 0.0033 'International Tables Vol C Tables 4.2.6.8 and 6.1.1.4'
Cu Cu 0.3201 1.2651 'International Tables Vol C Tables 4.2.6.8 and 6.1.1.4'

loop_
_geom_angle_atom_site_label_1
_geom_angle_atom_site_label_2
_geom_angle_atom_site_label_3
_geom_angle
_geom_angle_publ_flag
N1 Cu N9 90.2(2) yes
N1 Cu N18 96.8(3) yes
N1 Cu N21 140.6(3) yes
N9 Cu N18 138.4(3) yes
N9 Cu N21 98.9(2) yes
N18 Cu N21 101.1(3) yes
C15 N1 C2 108.7(6) ?
C15 N1 C6 111.9(6) ?
C2 N1 C6 109.1(6) ?
C15 N1 Cu 107.6(5) ?
C2 N1 Cu 109.7(5) ?
C6 N1 Cu 109.8(5) ?
N1 C2 C3 111.1(7) ?
N1 C2 H2A 109.4 ?
C3 C2 H2A 109.4 ?
N1 C2 H2B 109.4 ?
C3 C2 H2B 109.4 ?
H2A C2 H2B 108.0 ?
C4 C3 C2 110.6(9) ?
C4 C3 H3A 109.5 ?
C2 C3 H3A 109.5 ?
C4 C3 H3B 109.5 ?
C2 C3 H3B 109.5 ?
H3A C3 H3B 108.1 ?
C3 C4 C5 109.4(7) ?
C3 C4 H4A 109.8 ?
C5 C4 H4A 109.8 ?
C3 C4 H4B 109.8 ?
C5 C4 H4B 109.8 ?
H4A C4 H4B 108.2 ?
C6 C5 C4 111.6(8) ?
C6 C5 H5A 109.3 ?
C4 C5 H5A 109.3 ?
C6 C5 H5B 109.3 ?
C4 C5 H5B 109.3 ?
H5A C5 H5B 108.0 ?
N1 C6 C5 109.3(7) ?
N1 C6 C7 111.6(6) ?
C5 C6 C7 113.9(7) ?
N1 C6 H6 107.3 ?
C5 C6 H6 107.3 ?
C7 C6 H6 107.3 ?
C6 C7 C16 115.8(7) ?
C6 C7 C17 109.6(7) ?
C16 C7 C17 108.7(7) ?
C6 C7 H7 107.5 ?
C16 C7 H7 107.5 ?
C17 C7 H7 107.5 ?
C15 C8 C14 115.1(7) ?
C15 C8 C17 109.9(8) ?
C14 C8 C17 111.1(7) ?
C15 C8 H8 106.7 ?
C14 C8 H8 106.7 ?
C17 C8 H8 106.7 ?
C16 N9 C10 111.2(6) ?
C16 N9 C14 113.0(6) ?
C10 N9 C14 109.7(6) ?
C16 N9 Cu 111.2(4) ?
C10 N9 Cu 105.8(4) ?
C14 N9 Cu 105.6(4) ?
N9 C10 C11 115.5(7) ?
N9 C10 H10A 108.4 ?
C11 C10 H10A 108.4 ?
N9 C10 H10B 108.4 ?
C11 C10 H10B 108.4 ?
H10A C10 H10B 107.5 ?
C10 C11 C12 110.4(7) ?
C10 C11 H11A 109.6 ?
C12 C11 H11A 109.6 ?
C10 C11 H11B 109.6 ?
C12 C11 H11B 109.6 ?
H11A C11 H11B 108.1 ?
C13 C12 C11 110.2(7) ?
C13 C12 H12A 109.6 ?
C11 C12 H12A 109.6 ?
C13 C12 H12B 109.6 ?
C11 C12 H12B 109.6 ?
H12A C12 H12B 108.1 ?
C12 C13 C14 113.1(8) ?
C12 C13 H13A 109.0 ?
C14 C13 H13A 109.0 ?
C12 C13 H13B 109.0 ?
C14 C13 H13B 109.0 ?
H13A C13 H13B 107.8 ?
N9 C14 C13 113.4(6) ?
N9 C14 C8 109.8(6) ?
C13 C14 C8 112.6(7) ?
N9 C14 H14 106.9 ?
C13 C14 H14 106.9 ?
C8 C14 H14 106.9 ?
N1 C15 C8 111.0(6) ?
N1 C15 H15A 109.4 ?
C8 C15 H15A 109.4 ?
N1 C15 H15B 109.4 ?
C8 C15 H15B 109.4 ?
H15A C15 H15B 108.0 ?
N9 C16 C7 111.6(6) ?
N9 C16 H16A 109.3 ?
C7 C16 H16A 109.3 ?
N9 C16 H16B 109.3 ?
C7 C16 H16B 109.3 ?
H16A C16 H16B 108.0 ?
C8 C17 C7 104.9(7) ?
C8 C17 H17A 110.8 ?
C7 C17 H17A 110.8 ?
C8 C17 H17B 110.8 ?
C7 C17 H17B 110.8 ?
H17A C17 H17B 108.8 ?
Cu N18 N19 118.7(6) yes
N18 N19 N20 172.6(9) yes
Cu N21 N22 120.7(5) yes
N21 N22 N23 174.4(9) yes

loop_
_geom_bond_atom_site_label_1
_geom_bond_atom_site_label_2
_geom_bond_site_symmetry_2
_geom_bond_distance
_geom_bond_publ_flag
Cu N1 . 2.011(6) yes
Cu N9 . 2.025(5) yes
Cu N18 . 1.939(6) yes
Cu N21 . 1.934(7) yes
N1 C2 . 1.500(9) ?
N1 C6 . 1.504(9) ?
N1 C15 . 1.495(10) ?
C2 C3 . 1.523(12) ?
C2 H2A . 0.9700 ?
C2 H2B . 0.9700 ?
C3 C4 . 1.519(12) ?
C3 H3A . 0.9700 ?
C3 H3B . 0.9700 ?
C4 C5 . 1.523(11) ?
C4 H4A . 0.9700 ?
C4 H4B . 0.9700 ?
C5 C6 . 1.510(12) ?
C5 H5A . 0.9700 ?
C5 H5B . 0.9700 ?
C6 C7 . 1.516(11) ?
C6 H6 . 0.9800 ?
C7 C16 . 1.523(10) ?
C7 C17 . 1.539(12) ?
C7 H7 . 0.9800 ?
C8 C15 . 1.509(11) ?
C8 C14 . 1.531(11) ?
C8 C17 . 1.533(12) ?
C8 H8 . 0.9800 ?
N9 C10 . 1.495(9) ?
N9 C14 . 1.508(8) ?
N9 C16 . 1.488(8) ?
C10 C11 . 1.498(10) ?
C10 H10A . 0.9700 ?
C10 H10B . 0.9700 ?
C11 C12 . 1.518(11) ?
C11 H11A . 0.9700 ?
C11 H11B . 0.9700 ?
C12 C13 . 1.495(12) ?
C12 H12A . 0.9700 ?
C12 H12B . 0.9700 ?
C13 C14 . 1.524(9) ?
C13 H13A . 0.9700 ?
C13 H13B . 0.9700 ?
C14 H14 . 0.9800 ?
C15 H15A . 0.9700 ?
C15 H15B . 0.9700 ?
C16 H16A . 0.9700 ?
C16 H16B . 0.9700 ?
C17 H17A . 0.9700 ?
C17 H17B . 0.9700 ?
N18 N19 . 1.175(8) yes
N19 N20 . 1.134(10) yes
N21 N22 . 1.200(8) yes
N22 N23 . 1.140(9) yes

loop_
_geom_torsion_atom_site_label_1
_geom_torsion_atom_site_label_2
_geom_torsion_atom_site_label_3
_geom_torsion_atom_site_label_4
_geom_torsion
N21 Cu N1 C15 -167.4(5)
N18 Cu N1 C15 75.8(5)
N9 Cu N1 C15 -63.1(5)
N21 Cu N1 C2 74.5(7)
N18 Cu N1 C2 -42.4(6)
N9 Cu N1 C2 178.8(5)
N21 Cu N1 C6 -45.4(7)
N18 Cu N1 C6 -162.2(5)
N9 Cu N1 C6 58.9(5)
C15 N1 C2 C3 -177.5(7)
C6 N1 C2 C3 60.2(9)
Cu N1 C2 C3 -60.1(8)
N1 C2 C3 C4 -57.7(9)
C2 C3 C4 C5 54.5(11)
C3 C4 C5 C6 -56.6(12)
C15 N1 C6 C5 179.1(7)
C2 N1 C6 C5 -60.6(9)
Cu N1 C6 C5 59.7(7)
C15 N1 C6 C7 52.3(9)
C2 N1 C6 C7 172.6(7)
Cu N1 C6 C7 -67.2(8)
C4 C5 C6 N1 59.8(10)
C4 C5 C6 C7 -174.6(8)
N1 C6 C7 C16 64.8(10)
C5 C6 C7 C16 -59.5(10)
N1 C6 C7 C17 -58.7(9)
C5 C6 C7 C17 177.1(7)
N21 Cu N9 C16 82.8(5)
N18 Cu N9 C16 -159.2(5)
N1 Cu N9 C16 -58.6(5)
N21 Cu N9 C10 -38.1(5)
N18 Cu N9 C10 79.9(5)
N1 Cu N9 C10 -179.6(5)
N21 Cu N9 C14 -154.3(5)
N18 Cu N9 C14 -36.3(6)
N1 Cu N9 C14 64.2(5)
C16 N9 C10 C11 73.4(8)
C14 N9 C10 C11 -52.3(9)
Cu N9 C10 C11 -165.8(6)
N9 C10 C11 C12 56.0(11)
C10 C11 C12 C13 -54.7(10)
C11 C12 C13 C14 54.0(9)
C16 N9 C14 C13 -75.8(9)
C10 N9 C14 C13 48.9(9)
Cu N9 C14 C13 162.6(6)
C16 N9 C14 C8 51.2(8)
C10 N9 C14 C8 175.9(6)
Cu N9 C14 C8 -70.5(6)
C12 C13 C14 N9 -52.3(10)
C12 C13 C14 C8 -177.8(7)
C15 C8 C14 N9 67.9(9)
C17 C8 C14 N9 -57.8(8)
C15 C8 C14 C13 -164.7(7)
C17 C8 C14 C13 69.6(9)
C2 N1 C15 C8 -173.4(7)
C6 N1 C15 C8 -52.9(9)
Cu N1 C15 C8 67.8(8)
C14 C8 C15 N1 -65.8(10)
C17 C8 C15 N1 60.5(10)
C10 N9 C16 C7 -177.5(6)
C14 N9 C16 C7 -53.7(8)
Cu N9 C16 C7 64.8(7)
C6 C7 C16 N9 -63.3(9)
C17 C7 C16 N9 60.6(8)
C15 C8 C17 C7 -64.5(9)
C14 C8 C17 C7 64.1(9)
C6 C7 C17 C8 63.4(9)
C16 C7 C17 C8 -64.2(8)
N21 Cu N18 N19 25.7(8)
N1 Cu N18 N19 170.4(7)
N9 Cu N18 N19 -91.6(8)
N18 Cu N21 N22 50.2(7)
N1 Cu N21 N22 -65.3(8)
N9 Cu N21 N22 -166.5(6)
